data_7220188
loop_
_publ_author_name
'Chattopadhyay, Shouvik'
'Das, Mithun'
'shaw, Bikash kumar'
'saha, Shyamal Kumar'
'Ghosh, Biswa Nath'
'Rissanen, Kari'

_publ_section_title
;
 Unusual magnetic response in \p-stacked 66-dia net structure of [4+2]
 copper(II) cubane
;
_journal_name_full 'RSC Adv.'
_journal_paper_doi 10.1039/C5RA07548C
_journal_year 2015
_chemical_formula_moiety 'C36 H40 Cu4 N12 O12, 4(Cl O4), 4(H2 O)'
_chemical_formula_sum 'C36 H48 Cl4 Cu4 N12 O32'
_chemical_formula_weight 1556.82
_chemical_name_systematic
;
 ?
;
_space_group_IT_number 88
_symmetry_cell_setting tetragonal
_symmetry_space_group_name_Hall '-I 4ad'
_symmetry_space_group_name_H-M 'I 41/a :2'
_atom_sites_solution_hydrogens geom
_atom_sites_solution_primary direct
_atom_sites_solution_secondary difmap
_audit_creation_method SHELXL-97
_audit_update_record
;
2015-03-24 deposited with the CCDC.
2015-05-07 downloaded from the CCDC.
;
_cell_angle_alpha 90.00
_cell_angle_beta 90.00
_cell_angle_gamma 90.00
_cell_formula_units_Z 4
_cell_length_a 19.0353(6)
_cell_length_b 19.0353(6)
_cell_length_c 15.4705(7)
_cell_measurement_reflns_used 1926
_cell_measurement_temperature 173(2)
_cell_measurement_theta_max 29.3260
_cell_measurement_theta_min 2.7250
_cell_volume 5605.6(4)
_computing_cell_refinement
;
CrysAlisPro, Agilent Technologies,
Version 1.171.36.28 (release 01-02-2013 CrysAlis171 .NET)
(compiled Feb  1 2013,16:14:44)
;
_computing_data_collection
;
CrysAlisPro, Agilent Technologies,
Version 1.171.36.28 (release 01-02-2013 CrysAlis171 .NET)
(compiled Feb  1 2013,16:14:44)
;
_computing_data_reduction
;
CrysAlisPro, Agilent Technologies,
Version 1.171.36.28 (release 01-02-2013 CrysAlis171 .NET)
(compiled Feb  1 2013,16:14:44)
;
_computing_structure_refinement 'SHELXL-97 (Sheldrick, 2008)'
_computing_structure_solution
;
SUPERFLIP, J. Appl. Cryst. (2007) 40, 786-790
;
_diffrn_ambient_temperature 173(2)
_diffrn_detector_area_resol_mean 16.0107
_diffrn_measured_fraction_theta_full 0.998
_diffrn_measured_fraction_theta_max 0.998
_diffrn_measurement_device_type 'SuperNova, Single source at offset, Eos'
_diffrn_radiation_monochromator mirror
_diffrn_radiation_source 'SuperNova (Mo) X-ray Source'
_diffrn_radiation_type MoK\a
_diffrn_radiation_wavelength 0.71073
_diffrn_reflns_av_R_equivalents 0.0194
_diffrn_reflns_av_sigmaI/netI 0.0295
_diffrn_reflns_limit_h_max 12
_diffrn_reflns_limit_h_min -22
_diffrn_reflns_limit_k_max 10
_diffrn_reflns_limit_k_min -23
_diffrn_reflns_limit_l_max 18
_diffrn_reflns_limit_l_min -9
_diffrn_reflns_number 5120
_diffrn_reflns_theta_full 25.50
_diffrn_reflns_theta_max 25.50
_diffrn_reflns_theta_min 2.14
_exptl_absorpt_coefficient_mu 1.795
_exptl_absorpt_correction_T_max 0.7829
_exptl_absorpt_correction_T_min 0.6232
_exptl_absorpt_correction_type multi-scan
_exptl_absorpt_process_details
;
CrysAlisPro, Agilent Technologies,
Version 1.171.36.28 (release 01-02-2013 CrysAlis171 .NET)
(compiled Feb  1 2013,16:14:44)
Empirical absorption correction using spherical harmonics,
 implemented in SCALE3 ABSPACK scaling algorithm.
;
_exptl_crystal_colour dark-blue
_exptl_crystal_density_diffrn 1.845
_exptl_crystal_density_method 'not measured'
_exptl_crystal_description block
_exptl_crystal_F_000 3152
_exptl_crystal_size_max 0.29
_exptl_crystal_size_mid 0.19
_exptl_crystal_size_min 0.14
_refine_diff_density_max 1.021
_refine_diff_density_min -0.596
_refine_diff_density_rms 0.099
_refine_ls_extinction_method none
_refine_ls_goodness_of_fit_ref 1.053
_refine_ls_hydrogen_treatment constr
_refine_ls_matrix_type full
_refine_ls_number_parameters 237
_refine_ls_number_reflns 2604
_refine_ls_number_restraints 94
_refine_ls_restrained_S_all 1.281
_refine_ls_R_factor_all 0.0681
_refine_ls_R_factor_gt 0.0502
_refine_ls_shift/su_max 0.001
_refine_ls_shift/su_mean 0.000
_refine_ls_structure_factor_coef Fsqd
_refine_ls_weighting_details 'calc w=1/[\s^2^(Fo^2^)+(0.0716P)^2^+30.6684P] where P=(Fo^2^+2Fc^2^)/3'
_refine_ls_weighting_scheme calc
_refine_ls_wR_factor_gt 0.1274
_refine_ls_wR_factor_ref 0.1446
_reflns_number_gt 2049
_reflns_number_total 2604
_reflns_threshold_expression >2\s(I)
_cod_data_source_file c5ra07548c2.cif
_cod_data_source_block 1
_cod_original_sg_symbol_H-M I41/a
_cod_database_code 7220188

loop_
_symmetry_equiv_pos_as_xyz
'x, y, z'
'-y+3/4, x+1/4, z+1/4'
'-x+1/2, -y, z+1/2'
'y+3/4, -x+3/4, z+3/4'
'x+1/2, y+1/2, z+1/2'
'-y+5/4, x+3/4, z+3/4'
'-x+1, -y+1/2, z+1'
'y+5/4, -x+5/4, z+5/4'
'-x, -y, -z'
'y-3/4, -x-1/4, -z-1/4'
'x-1/2, y, -z-1/2'
'-y-3/4, x-3/4, -z-3/4'
'-x+1/2, -y+1/2, -z+1/2'
'y-1/4, -x+1/4, -z+1/4'
'x, y+1/2, -z'
'-y-1/4, x-1/4, -z-1/4'

loop_
_atom_site_label
_atom_site_type_symbol
_atom_site_fract_x
_atom_site_fract_y
_atom_site_fract_z
_atom_site_U_iso_or_equiv
_atom_site_adp_type
_atom_site_occupancy
_atom_site_symmetry_multiplicity
_atom_site_calc_flag
_atom_site_refinement_flags
_atom_site_disorder_assembly
_atom_site_disorder_group
Cu1 Cu 0.52475(3) 0.33609(3) 0.80308(4) 0.0300(3) Uani 1 1 d . . .
O1 O 0.58247(19) 0.2530(2) 0.8231(2) 0.0326(8) Uani 1 1 d . . .
O2 O 0.6672(2) 0.1570(2) 0.8835(2) 0.0391(10) Uani 1 1 d . . .
O3 O 0.4602(2) 0.4102(2) 0.7661(2) 0.0372(9) Uani 1 1 d . . .
N1 N 0.5433(2) 0.3327(2) 0.6800(3) 0.0324(10) Uani 1 1 d . . .
N2 N 0.5015(3) 0.3791(3) 0.6352(3) 0.0388(12) Uani 1 1 d . . .
H2 H 0.5019 0.3823 0.5784 0.047 Uiso 1 1 calc R . .
N3 N 0.4197(3) 0.4672(3) 0.6481(4) 0.0497(14) Uani 1 1 d . . .
H3A H 0.3922 0.4940 0.6798 0.060 Uiso 1 1 calc R . .
H3B H 0.4206 0.4724 0.5916 0.060 Uiso 1 1 calc R . .
C1 C 0.6298(3) 0.2258(3) 0.7666(3) 0.0307(11) Uani 1 1 d . . .
C2 C 0.6334(3) 0.2440(3) 0.6792(3) 0.0326(12) Uani 1 1 d . . .
C3 C 0.6839(3) 0.2108(3) 0.6257(4) 0.0425(14) Uani 1 1 d . . .
H3 H 0.6868 0.2235 0.5664 0.051 Uiso 1 1 calc R . .
C4 C 0.7282(3) 0.1613(4) 0.6577(4) 0.0475(16) Uani 1 1 d . . .
H4 H 0.7612 0.1393 0.6205 0.057 Uiso 1 1 calc R . .
C5 C 0.7256(3) 0.1425(3) 0.7444(4) 0.0422(14) Uani 1 1 d . . .
H5 H 0.7572 0.1085 0.7669 0.051 Uiso 1 1 calc R . .
C6 C 0.6762(3) 0.1739(3) 0.7978(4) 0.0348(12) Uani 1 1 d . . .
C7 C 0.7224(3) 0.1187(4) 0.9264(5) 0.0498(17) Uani 1 1 d . . .
H7A H 0.7672 0.1433 0.9183 0.075 Uiso 1 1 calc R . .
H7B H 0.7257 0.0714 0.9019 0.075 Uiso 1 1 calc R . .
H7C H 0.7119 0.1155 0.9883 0.075 Uiso 1 1 calc R . .
C8 C 0.5886(3) 0.2942(3) 0.6383(3) 0.0358(13) Uani 1 1 d . . .
H8 H 0.5921 0.2998 0.5775 0.043 Uiso 1 1 calc R . .
C9 C 0.4599(3) 0.4192(3) 0.6855(4) 0.0357(13) Uani 1 1 d . . .
O4 O 0.4724(4) 0.1392(5) 0.4571(5) 0.129(3) Uani 1 1 d U . .
H4A H 0.5019 0.1088 0.4401 0.194 Uiso 1 1 d R . .
H4B H 0.4311 0.1495 0.4427 0.194 Uiso 1 1 d R . .
Cl1 Cl 0.63145(13) 0.53944(13) 0.59062(14) 0.0797(7) Uani 1 1 d D . .
O5A O 0.6912(7) 0.5310(9) 0.6425(9) 0.109(6) Uani 0.471(12) 1 d PDU A 1
O6A O 0.5802(6) 0.5744(7) 0.6555(7) 0.076(4) Uani 0.471(12) 1 d PD A 1
O7A O 0.6441(8) 0.5968(8) 0.5329(8) 0.100(6) Uani 0.471(12) 1 d PD A 1
O8A O 0.5989(10) 0.4859(9) 0.5552(12) 0.138(8) Uani 0.471(12) 1 d PDU A 1
O5B O 0.6321(11) 0.5793(8) 0.6608(9) 0.140(7) Uani 0.529(12) 1 d PDU A 2
O6B O 0.6900(7) 0.5541(8) 0.5318(8) 0.107(5) Uani 0.529(12) 1 d PDU A 2
O7B O 0.5700(6) 0.5367(9) 0.5384(8) 0.105(5) Uani 0.529(12) 1 d PDU A 2
O8B O 0.6432(6) 0.4646(5) 0.6133(7) 0.070(4) Uani 0.529(12) 1 d PD A 2

loop_
_atom_site_aniso_label
_atom_site_aniso_U_11
_atom_site_aniso_U_22
_atom_site_aniso_U_33
_atom_site_aniso_U_23
_atom_site_aniso_U_13
_atom_site_aniso_U_12
Cu1 0.0359(4) 0.0329(4) 0.0211(4) 0.0005(3) 0.0012(3) 0.0005(3)
O1 0.036(2) 0.040(2) 0.0219(18) 0.0010(16) 0.0032(15) 0.0045(17)
O2 0.041(2) 0.046(2) 0.030(2) 0.0030(18) -0.0026(17) 0.0090(19)
O3 0.047(2) 0.037(2) 0.028(2) 0.0018(17) 0.0017(17) 0.0031(18)
N1 0.039(3) 0.033(2) 0.025(2) 0.0024(19) 0.0006(19) -0.001(2)
N2 0.045(3) 0.045(3) 0.025(2) 0.007(2) -0.001(2) 0.004(2)
N3 0.057(3) 0.055(3) 0.037(3) 0.011(3) -0.002(3) 0.016(3)
C1 0.030(3) 0.033(3) 0.029(3) -0.001(2) 0.005(2) -0.004(2)
C2 0.032(3) 0.038(3) 0.027(3) -0.003(2) 0.003(2) -0.004(2)
C3 0.047(4) 0.046(3) 0.035(3) -0.002(3) 0.016(3) -0.001(3)
C4 0.042(3) 0.053(4) 0.047(4) -0.001(3) 0.017(3) 0.006(3)
C5 0.035(3) 0.045(3) 0.046(4) -0.001(3) 0.007(3) 0.006(3)
C6 0.035(3) 0.039(3) 0.031(3) -0.001(2) -0.001(2) -0.001(2)
C7 0.039(3) 0.052(4) 0.058(4) 0.018(3) -0.007(3) 0.003(3)
C8 0.042(3) 0.044(3) 0.021(3) 0.000(2) 0.005(2) -0.005(3)
C9 0.039(3) 0.036(3) 0.032(3) 0.002(2) -0.003(2) -0.001(2)
O4 0.130(6) 0.191(8) 0.067(4) -0.009(5) 0.000(4) 0.064(6)
Cl1 0.0931(17) 0.0900(16) 0.0560(12) 0.0153(11) -0.0105(11) -0.0170(13)
O5A 0.097(9) 0.139(11) 0.092(9) 0.033(8) -0.006(7) 0.005(8)
O6A 0.072(9) 0.107(11) 0.048(7) -0.003(7) -0.008(6) 0.015(8)
O7A 0.127(14) 0.102(12) 0.071(9) 0.041(9) 0.002(9) -0.006(10)
O8A 0.145(12) 0.119(11) 0.150(12) -0.034(10) 0.031(10) -0.059(9)
O5B 0.199(13) 0.107(10) 0.115(10) -0.016(8) 0.006(10) -0.026(10)
O6B 0.124(10) 0.105(9) 0.092(8) 0.017(7) -0.004(7) -0.051(8)
O7B 0.094(8) 0.148(10) 0.072(7) 0.026(7) 0.001(6) 0.027(8)
O8B 0.085(8) 0.056(6) 0.070(7) 0.009(5) 0.015(6) 0.007(6)

loop_
_atom_type_symbol
_atom_type_description
_atom_type_scat_dispersion_real
_atom_type_scat_dispersion_imag
_atom_type_scat_source
C C 0.0033 0.0016 'International Tables Vol C Tables 4.2.6.8 and 6.1.1.4'
H H 0.0000 0.0000 'International Tables Vol C Tables 4.2.6.8 and 6.1.1.4'
Cl Cl 0.1484 0.1585 'International Tables Vol C Tables 4.2.6.8 and 6.1.1.4'
Cu Cu 0.3201 1.2651 'International Tables Vol C Tables 4.2.6.8 and 6.1.1.4'
N N 0.0061 0.0033 'International Tables Vol C Tables 4.2.6.8 and 6.1.1.4'
O O 0.0106 0.0060 'International Tables Vol C Tables 4.2.6.8 and 6.1.1.4'

loop_
_geom_angle_atom_site_label_1
_geom_angle_atom_site_label_2
_geom_angle_atom_site_label_3
_geom_angle
_geom_angle_site_symmetry_1
_geom_angle_site_symmetry_3
N1 Cu1 O1 91.51(17) . .
N1 Cu1 O3 81.45(18) . .
O1 Cu1 O3 170.06(16) . .
N1 Cu1 O1 173.72(18) . 16_657
O1 Cu1 O1 88.19(16) . 16_657
O3 Cu1 O1 98.03(16) . 16_657
N1 Cu1 O2 110.33(17) . 16_657
O1 Cu1 O2 99.35(16) . 16_657
O3 Cu1 O2 89.72(16) . 16_657
O1 Cu1 O2 75.90(15) 16_657 16_657
C1 O1 Cu1 125.4(3) . .
C1 O1 Cu1 119.8(3) . 10_667
Cu1 O1 Cu1 112.86(18) . 10_667
C6 O2 C7 118.2(5) . .
C6 O2 Cu1 111.8(3) . 10_667
C7 O2 Cu1 126.4(4) . 10_667
C9 O3 Cu1 113.0(4) . .
C8 N1 N2 119.6(5) . .
C8 N1 Cu1 128.8(4) . .
N2 N1 Cu1 111.6(3) . .
C9 N2 N1 114.4(4) . .
C9 N2 H2 122.8 . .
N1 N2 H2 122.8 . .
C9 N3 H3A 120.0 . .
C9 N3 H3B 120.0 . .
H3A N3 H3B 120.0 . .
O1 C1 C2 124.2(5) . .
O1 C1 C6 117.5(5) . .
C2 C1 C6 118.3(5) . .
C1 C2 C3 119.2(5) . .
C1 C2 C8 124.4(5) . .
C3 C2 C8 116.4(5) . .
C4 C3 C2 121.1(6) . .
C4 C3 H3 119.4 . .
C2 C3 H3 119.4 . .
C3 C4 C5 120.6(6) . .
C3 C4 H4 119.7 . .
C5 C4 H4 119.7 . .
C6 C5 C4 119.2(6) . .
C6 C5 H5 120.4 . .
C4 C5 H5 120.4 . .
O2 C6 C5 123.9(5) . .
O2 C6 C1 114.6(5) . .
C5 C6 C1 121.5(5) . .
O2 C7 H7A 109.5 . .
O2 C7 H7B 109.5 . .
H7A C7 H7B 109.5 . .
O2 C7 H7C 109.5 . .
H7A C7 H7C 109.5 . .
H7B C7 H7C 109.5 . .
N1 C8 C2 123.5(5) . .
N1 C8 H8 118.2 . .
C2 C8 H8 118.2 . .
O3 C9 N3 121.9(6) . .
O3 C9 N2 119.5(5) . .
N3 C9 N2 118.6(5) . .
H4A O4 H4B 134.2 . .
O8A Cl1 O5B 142.4(11) . .
O8A Cl1 O5A 122.2(11) . .
O5B Cl1 O5A 65.7(10) . .
O8A Cl1 O7B 49.2(10) . .
O5B Cl1 O7B 119.6(10) . .
O5A Cl1 O7B 171.3(9) . .
O8A Cl1 O7A 114.3(10) . .
O5B Cl1 O7A 94.2(10) . .
O5A Cl1 O7A 107.9(8) . .
O7B Cl1 O7A 79.2(8) . .
O8A Cl1 O6B 104.3(9) . .
O5B Cl1 O6B 113.1(9) . .
O5A Cl1 O6B 76.1(8) . .
O7B Cl1 O6B 106.2(7) . .
O7A Cl1 O6B 48.7(7) . .
O8A Cl1 O8B 54.9(10) . .
O5B Cl1 O8B 110.8(8) . .
O5A Cl1 O8B 68.4(8) . .
O7B Cl1 O8B 102.9(7) . .
O7A Cl1 O8B 148.7(8) . .
O6B Cl1 O8B 102.4(7) . .
O8A Cl1 O6A 107.9(8) . .
O5B Cl1 O6A 39.6(8) . .
O5A Cl1 O6A 100.9(7) . .
O7B Cl1 O6A 82.3(7) . .
O7A Cl1 O6A 100.5(8) . .
O6B Cl1 O6A 143.1(8) . .
O8B Cl1 O6A 110.7(7) . .

loop_
_geom_bond_atom_site_label_1
_geom_bond_atom_site_label_2
_geom_bond_distance
_geom_bond_site_symmetry_2
Cu1 N1 1.938(5) .
Cu1 O1 1.950(4) .
Cu1 O3 1.956(4) .
Cu1 O1 1.988(4) 16_657
Cu1 O2 2.244(4) 16_657
O1 C1 1.358(6) .
O1 Cu1 1.988(4) 10_667
O2 C6 1.374(7) .
O2 C7 1.441(7) .
O2 Cu1 2.244(4) 10_667
O3 C9 1.259(7) .
N1 C8 1.303(7) .
N1 N2 1.377(7) .
N2 C9 1.347(8) .
N2 H2 0.8800 .
N3 C9 1.325(8) .
N3 H3A 0.8800 .
N3 H3B 0.8800 .
C1 C2 1.397(7) .
C1 C6 1.411(8) .
C2 C3 1.417(8) .
C2 C8 1.427(8) .
C3 C4 1.359(9) .
C3 H3 0.9500 .
C4 C5 1.389(9) .
C4 H4 0.9500 .
C5 C6 1.387(8) .
C5 H5 0.9500 .
C7 H7A 0.9800 .
C7 H7B 0.9800 .
C7 H7C 0.9800 .
C8 H8 0.9500 .
O4 H4A 0.8494 .
O4 H4B 0.8409 .
Cl1 O8A 1.313(12) .
Cl1 O5B 1.324(12) .
Cl1 O5A 1.401(11) .
Cl1 O7B 1.422(11) .
Cl1 O7A 1.431(11) .
Cl1 O6B 1.465(11) .
Cl1 O8B 1.485(9) .
Cl1 O6A 1.550(10) .

loop_
_geom_torsion_atom_site_label_1
_geom_torsion_atom_site_label_2
_geom_torsion_atom_site_label_3
_geom_torsion_atom_site_label_4
_geom_torsion
_geom_torsion_site_symmetry_1
_geom_torsion_site_symmetry_4
N1 Cu1 O1 C1 16.2(4) . .
O1 Cu1 O1 C1 -170.1(4) 16_657 .
O2 Cu1 O1 C1 -94.7(4) 16_657 .
N1 Cu1 O1 Cu1 -179.8(2) . 10_667
O1 Cu1 O1 Cu1 -6.10(19) 16_657 10_667
O2 Cu1 O1 Cu1 69.3(2) 16_657 10_667
N1 Cu1 O3 C9 1.3(4) . .
O1 Cu1 O3 C9 -172.3(4) 16_657 .
O2 Cu1 O3 C9 111.9(4) 16_657 .
O1 Cu1 N1 C8 -10.3(5) . .
O3 Cu1 N1 C8 176.8(5) . .
O2 Cu1 N1 C8 90.3(5) 16_657 .
O1 Cu1 N1 N2 170.4(4) . .
O3 Cu1 N1 N2 -2.5(3) . .
O2 Cu1 N1 N2 -89.0(4) 16_657 .
C8 N1 N2 C9 -176.0(5) . .
Cu1 N1 N2 C9 3.4(6) . .
Cu1 O1 C1 C2 -14.5(7) . .
Cu1 O1 C1 C2 -177.5(4) 10_667 .
Cu1 O1 C1 C6 168.2(4) . .
Cu1 O1 C1 C6 5.2(6) 10_667 .
O1 C1 C2 C3 -178.4(5) . .
C6 C1 C2 C3 -1.1(8) . .
O1 C1 C2 C8 1.1(9) . .
C6 C1 C2 C8 178.4(5) . .
C1 C2 C3 C4 0.7(9) . .
C8 C2 C3 C4 -178.8(6) . .
C2 C3 C4 C5 -0.8(10) . .
C3 C4 C5 C6 1.2(10) . .
C7 O2 C6 C5 16.7(8) . .
Cu1 O2 C6 C5 176.6(5) 10_667 .
C7 O2 C6 C1 -164.5(5) . .
Cu1 O2 C6 C1 -4.5(6) 10_667 .
C4 C5 C6 O2 177.2(6) . .
C4 C5 C6 C1 -1.6(9) . .
O1 C1 C6 O2 0.2(7) . .
C2 C1 C6 O2 -177.3(5) . .
O1 C1 C6 C5 179.0(5) . .
C2 C1 C6 C5 1.6(8) . .
N2 N1 C8 C2 -179.0(5) . .
Cu1 N1 C8 C2 1.7(8) . .
C1 C2 C8 N1 5.8(9) . .
C3 C2 C8 N1 -174.7(6) . .
Cu1 O3 C9 N3 -179.8(5) . .
Cu1 O3 C9 N2 0.2(7) . .
N1 N2 C9 O3 -2.5(8) . .
N1 N2 C9 N3 177.6(5) . .
